data_7134665
loop_
_publ_author_name
'Xu, Ke'
'Zhao, Jiayi'
'Lin, Kejun'
'Zhu, Tingshun'

_publ_section_title
;
 Carbene-organocatalyzed enantioselective [5+5] annulation of dienols and
 dienals towards tetrahydroisochromen-1-ones.
;
_journal_issue 57
_journal_name_full 'Chemical communications (Cambridge, England)'
_journal_page_first 10602
_journal_page_last 10605
_journal_paper_doi 10.1039/d5cc02347e
_journal_volume 61
_journal_year 2025
_chemical_absolute_configuration ad
_chemical_formula_moiety 'C H2 Cl2, C32 H27 N O4'
_chemical_formula_sum 'C33 H29 Cl2 N O4'
_chemical_formula_weight 574.47
_space_group_crystal_system triclinic
_space_group_IT_number 1
_space_group_name_Hall 'P 1'
_space_group_name_H-M_alt 'P 1'
_atom_sites_solution_hydrogens geom
_atom_sites_solution_primary dual
_audit_creation_date 2023-02-25
_audit_creation_method
;
Olex2 1.5
(compiled 2023.02.24 svn.rf166f9f3 for OlexSys, GUI svn.r6725)
;
_audit_update_record
;
2023-02-25 deposited with the CCDC.	2025-06-03 downloaded from the CCDC.
;
_cell_angle_alpha 90.9030(10)
_cell_angle_beta 104.2710(10)
_cell_angle_gamma 97.5320(10)
_cell_formula_units_Z 1
_cell_length_a 7.28960(10)
_cell_length_b 9.99900(10)
_cell_length_c 10.3560(2)
_cell_measurement_reflns_used 15884
_cell_measurement_temperature 150.00(10)
_cell_measurement_theta_max 74.0390
_cell_measurement_theta_min 4.4080
_cell_volume 724.321(19)
_computing_cell_refinement 'CrysAlisPro 1.171.39.33c (Rigaku OD, 2017)'
_computing_data_collection 'CrysAlisPro 1.171.39.33c (Rigaku OD, 2017)'
_computing_data_reduction 'CrysAlisPro 1.171.39.33c (Rigaku OD, 2017)'
_computing_molecular_graphics 'Olex2 1.5 (Dolomanov et al., 2009)'
_computing_publication_material 'Olex2 1.5 (Dolomanov et al., 2009)'
_computing_structure_refinement 'SHELXL 2018/3 (Sheldrick, 2015)'
_computing_structure_solution 'SHELXT 2014/5 (Sheldrick, 2014)'
_diffrn_ambient_environment N~2~
_diffrn_ambient_temperature 150.00(10)
_diffrn_detector 'Pilatus3R 200K-A'
_diffrn_measured_fraction_theta_full 0.996
_diffrn_measured_fraction_theta_max 0.973
_diffrn_measurement_details
;
List of Runs (angles in degrees, time in seconds):

  # Type    Start    End  Width  t~exp~   \w     \q     \k     \f   Frames
#--------------------------------------------------------------------------
  1  \w    -33.00  31.00   0.50    0.50    --    0.00 -82.00  60.00  128
  2  \w    -57.00  52.00   0.50    0.50    --   32.00 -50.00-108.81  218
  3  \w      9.00 125.00   0.50    0.50    --   36.00  72.00-150.70  232
  4  \w     13.00 129.00   0.50    0.50    --   40.00  72.00 -19.05  232
  5  \w     25.00 141.00   0.50    0.70    --   52.00  72.00  92.71  232
  6  \w     31.00 145.00   0.50    0.70    --   56.00  74.00-174.43  228
  7  \w     33.00 149.00   0.50    0.70    --   60.00  72.00  32.91  232
  8  \w     32.00 149.00   0.50    0.70    --   60.00  74.00-101.94  234
  9  \w     33.00 149.00   0.50    0.70    --   60.00  73.00 -29.89  232
 10  \w     37.00 153.00   0.50    0.70    --   64.00  73.00  92.21  232
 11  \w     41.00 157.00   0.50    0.70    --   68.00  73.00-155.42  232
 12  \w     44.00 161.00   0.50    0.70    --   72.00  74.00 -64.75  234
 13  \w     44.00 161.00   0.50    0.70    --   72.00  74.00 126.75  234
 14  \w     45.00 161.00   0.50    0.70    --   72.00  71.00  -8.81  232
 15  \w     46.00 161.00   0.50    0.70    --   72.00  69.00  49.71  230
 16  \w     48.00 165.00   0.50    0.70    --   76.00  75.00-141.20  234
 17  \w     51.00 165.00   0.50    0.70    --   76.00  67.00  94.78  228
 18  \w     72.00 185.00   0.50    0.70    --   95.80  61.00-120.00  226
 19  \w      6.00 125.00   0.50    0.70    --   95.80 -77.00 150.00  238
 20  \w     72.00 185.00   0.50    0.70    --   95.80  61.00 -30.00  226
 21  \w     74.00  99.00   0.50    0.70    --   95.80  61.00  30.00   50
 22  \w     79.00 104.00   0.50    0.70    --   95.80 -82.00 -60.00   50
 23  \w     74.00 182.00   0.50    0.70    --   95.80  61.00   0.00  216
 24  \w      6.00 120.00   0.50    0.70    --   95.80 -82.00  30.00  228
 25  \w     49.00  95.00   0.50    0.70    --   95.80 -61.00-150.00   92
 26  \w    119.00 161.00   0.50    0.70    --   95.80  62.00-132.22   84
 27  \w      8.00  45.00   0.50    0.70    --   95.80 -61.00-150.00   74
 28  \w      8.00 107.00   0.50    0.70    --   95.80 -61.00  30.00  198
 29  \w     76.00 102.00   0.50    0.70    --   95.80  62.00-132.22   52
 30  \w    160.00 185.00   0.50    0.70    --   95.80  61.00  90.00   50
 31  \w    114.00 156.00   0.50    0.70    --   95.80  61.00  90.00   84
 32  \w     73.00 106.00   0.50    0.70    --   95.80  61.00  90.00   66
 33  \w    134.00 182.00   0.50    0.70    --   95.80  61.00 -60.00   96
 34  \w     73.00 127.00   0.50    0.70    --   95.80  61.00 -60.00  108
 35  \w      6.00  83.00   0.50    0.70    --   95.80 -61.00 -60.00  154
 36  \w     79.00 133.00   0.50    0.70    --   95.80  77.00-180.00  108
 37  \w    143.00 170.00   0.50    0.70    --   95.80  61.00 120.00   54
 38  \w     34.00 121.00   0.50    0.70    --   95.80 -82.00-150.00  174
 39  \w     72.00 150.00   0.50    0.70    --   95.80  61.00 150.00  156
 40  \w     72.00 124.00   0.50    0.70    --   95.80  61.00 120.00  104
 41  \w     73.00 136.00   0.50    0.70    --   95.80  61.00  60.00  126
 42  \w    131.00 185.00   0.50    0.70    --   95.80  30.00  60.00  108
 43  \w     72.00 156.00   0.50    0.70    --   95.80  61.00 -90.00  168
 44  \w     73.00 133.00   0.50    0.70    --   95.80  61.00-180.00  120
 45  \w     81.00 123.00   0.50    0.70    --   95.80  30.00  60.00   84
;
_diffrn_measurement_device 'four-circle diffractometer'
_diffrn_measurement_device_type 'XtaLAB Pro: Kappa single'
_diffrn_measurement_method '\w scans'
_diffrn_orient_matrix_type 'CrysAlisPro convention (1999,Acta A55,543-557)'
_diffrn_orient_matrix_UB_11 0.1261171000
_diffrn_orient_matrix_UB_12 -0.1035212000
_diffrn_orient_matrix_UB_13 0.0687286000
_diffrn_orient_matrix_UB_21 -0.0465113000
_diffrn_orient_matrix_UB_22 0.0336707000
_diffrn_orient_matrix_UB_23 0.1330794000
_diffrn_orient_matrix_UB_31 -0.1744254000
_diffrn_orient_matrix_UB_32 -0.1111894000
_diffrn_orient_matrix_UB_33 -0.0344497000
_diffrn_radiation_monochromator graphite
_diffrn_radiation_probe x-ray
_diffrn_radiation_type 'Cu K\a'
_diffrn_radiation_wavelength 1.54184
_diffrn_reflns_av_R_equivalents 0.0259
_diffrn_reflns_av_unetI/netI 0.0210
_diffrn_reflns_Laue_measured_fraction_full 0.996
_diffrn_reflns_Laue_measured_fraction_max 0.973
_diffrn_reflns_limit_h_max 9
_diffrn_reflns_limit_h_min -9
_diffrn_reflns_limit_k_max 12
_diffrn_reflns_limit_k_min -12
_diffrn_reflns_limit_l_max 12
_diffrn_reflns_limit_l_min -12
_diffrn_reflns_number 21601
_diffrn_reflns_point_group_measured_fraction_full 0.973
_diffrn_reflns_point_group_measured_fraction_max 0.930
_diffrn_reflns_theta_full 67.684
_diffrn_reflns_theta_max 74.479
_diffrn_reflns_theta_min 4.411
_diffrn_source 'Rotating-anode X-ray tube'
_diffrn_source_type 'MicroMax 007 (Cu) X-ray Source'
_exptl_absorpt_coefficient_mu 2.327
_exptl_absorpt_correction_T_max 1.00000
_exptl_absorpt_correction_T_min 0.78889
_exptl_absorpt_correction_type multi-scan
_exptl_absorpt_process_details
;
CrysAlisPro 1.171.39.33c (Rigaku Oxford Diffraction, 2017)
Empirical absorption correction using spherical harmonics,
 implemented in SCALE3 ABSPACK scaling algorithm.
;
_exptl_crystal_colour 'clear light colourless'
_exptl_crystal_colour_lustre clear
_exptl_crystal_colour_modifier light
_exptl_crystal_colour_primary colourless
_exptl_crystal_density_diffrn 1.317
_exptl_crystal_description block
_exptl_crystal_F_000 300
_exptl_crystal_size_max 0.13
_exptl_crystal_size_mid 0.12
_exptl_crystal_size_min 0.1
_refine_diff_density_max 0.205
_refine_diff_density_min -0.335
_refine_diff_density_rms 0.039
_refine_ls_abs_structure_details
;
 Flack x determined using 2514 quotients [(I+)-(I-)]/[(I+)+(I-)]
 (Parsons, Flack and Wagner, Acta Cryst. B69 (2013) 249-259).
;
_refine_ls_abs_structure_Flack 0.005(4)
_refine_ls_extinction_method none
_refine_ls_goodness_of_fit_ref 1.026
_refine_ls_hydrogen_treatment constr
_refine_ls_matrix_type full
_refine_ls_number_parameters 364
_refine_ls_number_reflns 5516
_refine_ls_number_restraints 3
_refine_ls_restrained_S_all 1.026
_refine_ls_R_factor_all 0.0301
_refine_ls_R_factor_gt 0.0294
_refine_ls_shift/su_max 0.000
_refine_ls_shift/su_mean 0.000
_refine_ls_structure_factor_coef Fsqd
_refine_ls_weighting_details 'w=1/[\s^2^(Fo^2^)+(0.0434P)^2^+0.1471P] where P=(Fo^2^+2Fc^2^)/3'
_refine_ls_weighting_scheme calc
_refine_ls_wR_factor_gt 0.0762
_refine_ls_wR_factor_ref 0.0770
_reflns_Friedel_coverage 0.912
_reflns_Friedel_fraction_full 0.949
_reflns_Friedel_fraction_max 0.887
_reflns_number_gt 5406
_reflns_number_total 5516
_reflns_threshold_expression 'I > 2\s(I)'
_cod_data_source_file d5cc02347e2.cif
_cod_data_source_block fck37pc7_collect
_cod_depositor_comments 'Adding full bibliography for 7134660--7134669.cif.'
_cod_database_code 7134665
_shelx_shelxl_version_number 2018/3
_chemical_oxdiff_formula 'C14 H14 N14 O14 '
_shelx_space_group_comment
;
The symmetry employed for this shelxl refinement is uniquely defined
by the following loop, which should always be used as a source of
symmetry information in preference to the above space-group names.
They are only intended as comments.
;
_shelx_estimated_absorpt_t_max 0.801
_shelx_estimated_absorpt_t_min 0.752
_reflns_odcompleteness_completeness 99.61
_reflns_odcompleteness_iscentric 1
_reflns_odcompleteness_theta 66.97
_olex2_refinement_description
;
1. Fixed Uiso
 At 1.2 times of:
  All C(H) groups, All C(H,H) groups
 At 1.5 times of:
  All C(H,H,H) groups
2.a Ternary CH refined with riding coordinates:
 C7(H7), C6(H6), C8(H8), C11(H11)
2.b Secondary CH2 refined with riding coordinates:
 C2(H2A,H2B)
2.c Aromatic/amide H refined with riding coordinates:
 C9(H9), C18(H18), C30(H30), C29(H29), C32(H32), C27(H27), C15(H15), C33(H33),
 C23(H23), C16(H16), C17(H17), C26(H26), C24(H24), C25(H25)
2.d Idealised Me refined as rotating group:
 C40(H40A,H40B,H40C), C38(H38A,H38B,H38C), C35(H35A,H35B,H35C)
;
_olex2_submission_special_instructions 'No special instructions were received'
_oxdiff_exptl_absorpt_empirical_details
;
Empirical correction (ABSPACK) includes:
- Absorption correction using spherical harmonics
- Frame scaling
;
_oxdiff_exptl_absorpt_empirical_full_max 1.519
_oxdiff_exptl_absorpt_empirical_full_min 0.563

loop_
_space_group_symop_operation_xyz
'x, y, z'

loop_
_atom_site_label
_atom_site_type_symbol
_atom_site_fract_x
_atom_site_fract_y
_atom_site_fract_z
_atom_site_U_iso_or_equiv
_atom_site_adp_type
_atom_site_occupancy
_atom_site_site_symmetry_order
_atom_site_calc_flag
_atom_site_refinement_flags_posn
_atom_site_refinement_flags_adp
_atom_site_refinement_flags_occupancy
_atom_site_disorder_assembly
_atom_site_disorder_group
Cl3 Cl 0.29059(12) 0.15373(9) -0.15039(8) 0.0605(2) Uani 1 1 d . . . . .
Cl1 Cl -0.05138(16) 0.04140(11) -0.06875(11) 0.0805(3) Uani 1 1 d . . . . .
O13 O 0.6397(2) 0.26821(15) 0.67842(15) 0.0257(3) Uani 1 1 d . . . . .
O39 O 0.7173(2) 0.46050(17) 0.79743(15) 0.0296(4) Uani 1 1 d . . . . .
O34 O 0.2270(3) 0.75415(19) 1.10576(17) 0.0386(4) Uani 1 1 d . . . . .
O37 O 0.2431(2) 0.25082(19) 0.24301(17) 0.0390(4) Uani 1 1 d . . . . .
N21 N 0.9876(3) 0.3000(2) 0.5395(2) 0.0315(4) Uani 1 1 d . . . . .
C28 C 0.3661(3) 0.6312(2) 0.7584(2) 0.0231(4) Uani 1 1 d . . . . .
C12 C 0.6069(3) 0.3968(2) 0.7052(2) 0.0215(4) Uani 1 1 d . . . . .
C36 C 0.3666(3) 0.1967(2) 0.3174(2) 0.0268(5) Uani 1 1 d . . . . .
C7 C 0.6066(3) 0.5048(2) 0.43826(19) 0.0201(4) Uani 1 1 d . . . . .
H7 H 0.722656 0.500283 0.512589 0.024 Uiso 1 1 calc R U . . .
C6 C 0.4404(3) 0.4087(2) 0.46995(19) 0.0196(4) Uani 1 1 d . . . . .
H6 H 0.317819 0.426765 0.408650 0.023 Uiso 1 1 calc R U . . .
C8 C 0.5611(3) 0.6515(2) 0.4403(2) 0.0225(4) Uani 1 1 d . . . . .
H8 H 0.464363 0.663492 0.355685 0.027 Uiso 1 1 calc R U . . .
C11 C 0.4337(3) 0.4413(2) 0.61353(19) 0.0201(4) Uani 1 1 d . . . . .
H11 H 0.316821 0.387848 0.630493 0.024 Uiso 1 1 calc R U . . .
C4 C 0.5497(3) 0.1976(2) 0.5577(2) 0.0233(4) Uani 1 1 d . . . . .
C10 C 0.4262(3) 0.5897(2) 0.6389(2) 0.0216(4) Uani 1 1 d . . . . .
C20 C 0.9005(3) 0.3340(2) 0.4405(2) 0.0245(4) Uani 1 1 d . . . . .
C9 C 0.4771(3) 0.6795(2) 0.5562(2) 0.0240(4) Uani 1 1 d . . . . .
H9 H 0.458867 0.770231 0.571410 0.029 Uiso 1 1 calc R U . . .
C18 C 0.8229(3) 0.3202(2) 0.1982(2) 0.0303(5) Uani 1 1 d . . . . .
H18 H 0.915460 0.260581 0.203266 0.036 Uiso 1 1 calc R U . . .
C22 C 0.7372(3) 0.7543(2) 0.4484(2) 0.0243(4) Uani 1 1 d . . . . .
C30 C 0.1542(3) 0.6019(2) 0.9077(2) 0.0279(5) Uani 1 1 d . . . . .
H30 H 0.045127 0.554323 0.929505 0.033 Uiso 1 1 calc R U . . .
C31 C 0.2611(3) 0.7110(2) 0.9883(2) 0.0277(5) Uani 1 1 d . . . . .
C29 C 0.2086(3) 0.5627(2) 0.7941(2) 0.0252(4) Uani 1 1 d . . . . .
H29 H 0.135996 0.487140 0.739758 0.030 Uiso 1 1 calc R U . . .
C5 C 0.4583(3) 0.2609(2) 0.4525(2) 0.0209(4) Uani 1 1 d . . . . .
C14 C 0.6523(3) 0.4602(2) 0.3111(2) 0.0218(4) Uani 1 1 d . . . . .
C19 C 0.7903(3) 0.3736(2) 0.3143(2) 0.0228(4) Uani 1 1 d . . . . .
C32 C 0.4183(4) 0.7822(2) 0.9539(2) 0.0308(5) Uani 1 1 d . . . . .
H32 H 0.490492 0.857859 1.008275 0.037 Uiso 1 1 calc R U . . .
C27 C 0.7550(4) 0.8327(2) 0.3416(2) 0.0318(5) Uani 1 1 d . . . . .
H27 H 0.660587 0.817373 0.259356 0.038 Uiso 1 1 calc R U . . .
C15 C 0.5519(4) 0.4932(2) 0.1856(2) 0.0294(5) Uani 1 1 d . . . . .
H15 H 0.458239 0.552162 0.179390 0.035 Uiso 1 1 calc R U . . .
C33 C 0.4692(3) 0.7425(2) 0.8404(2) 0.0276(5) Uani 1 1 d . . . . .
H33 H 0.576414 0.791786 0.817653 0.033 Uiso 1 1 calc R U . . .
C23 C 0.8814(4) 0.7749(3) 0.5667(3) 0.0335(5) Uani 1 1 d . . . . .
H23 H 0.873197 0.720121 0.639663 0.040 Uiso 1 1 calc R U . . .
C16 C 0.5855(4) 0.4421(3) 0.0698(2) 0.0355(6) Uani 1 1 d . . . . .
H16 H 0.516093 0.467269 -0.014390 0.043 Uiso 1 1 calc R U . . .
C17 C 0.7194(4) 0.3546(3) 0.0756(2) 0.0359(6) Uani 1 1 d . . . . .
H17 H 0.739930 0.318472 -0.004267 0.043 Uiso 1 1 calc R U . . .
C26 C 0.9099(4) 0.9335(3) 0.3541(3) 0.0442(7) Uani 1 1 d . . . . .
H26 H 0.920144 0.987313 0.280710 0.053 Uiso 1 1 calc R U . . .
C40 C 0.5829(4) 0.0544(2) 0.5728(3) 0.0350(5) Uani 1 1 d . . . . .
H40A H 0.716272 0.047349 0.574535 0.052 Uiso 1 1 calc R U . . .
H40B H 0.498174 -0.001559 0.497585 0.052 Uiso 1 1 calc R U . . .
H40C H 0.556071 0.023143 0.656378 0.052 Uiso 1 1 calc R U . . .
C38 C 0.4283(4) 0.0734(3) 0.2647(3) 0.0433(7) Uani 1 1 d . . . . .
H38A H 0.350250 -0.007807 0.283716 0.065 Uiso 1 1 calc R U . . .
H38B H 0.563154 0.069910 0.307974 0.065 Uiso 1 1 calc R U . . .
H38C H 0.411680 0.077680 0.168097 0.065 Uiso 1 1 calc R U . . .
C24 C 1.0365(4) 0.8748(3) 0.5785(3) 0.0448(7) Uani 1 1 d . . . . .
H24 H 1.134279 0.887619 0.659281 0.054 Uiso 1 1 calc R U . . .
C25 C 1.0495(4) 0.9558(3) 0.4733(4) 0.0485(8) Uani 1 1 d . . . . .
H25 H 1.153501 1.026265 0.482651 0.058 Uiso 1 1 calc R U . . .
C35 C 0.0658(5) 0.6852(4) 1.1424(3) 0.0562(9) Uani 1 1 d . . . . .
H35A H -0.050133 0.692539 1.072440 0.084 Uiso 1 1 calc R U . . .
H35B H 0.055341 0.725630 1.226607 0.084 Uiso 1 1 calc R U . . .
H35C H 0.080963 0.589746 1.153309 0.084 Uiso 1 1 calc R U . . .
C2 C 0.0840(5) 0.1879(4) -0.1032(4) 0.0597(9) Uani 1 1 d . . . . .
H2A H 0.122395 0.250332 -0.023053 0.072 Uiso 1 1 calc R U . . .
H2B H 0.003994 0.233547 -0.175991 0.072 Uiso 1 1 calc R U . . .

loop_
_atom_site_aniso_label
_atom_site_aniso_U_11
_atom_site_aniso_U_22
_atom_site_aniso_U_33
_atom_site_aniso_U_23
_atom_site_aniso_U_13
_atom_site_aniso_U_12
Cl3 0.0601(5) 0.0615(5) 0.0556(4) -0.0065(4) 0.0071(4) 0.0082(4)
Cl1 0.0807(7) 0.0775(7) 0.0721(6) 0.0145(5) 0.0104(5) -0.0145(5)
O13 0.0290(8) 0.0223(7) 0.0262(7) 0.0042(6) 0.0052(6) 0.0080(7)
O39 0.0295(9) 0.0332(9) 0.0233(7) -0.0010(6) 0.0016(6) 0.0038(7)
O34 0.0459(11) 0.0419(10) 0.0310(9) -0.0108(7) 0.0156(8) 0.0080(9)
O37 0.0303(9) 0.0450(11) 0.0369(9) -0.0129(8) -0.0040(7) 0.0132(8)
N21 0.0245(10) 0.0339(11) 0.0333(11) 0.0018(8) 0.0008(8) 0.0064(8)
C28 0.0265(11) 0.0193(10) 0.0233(10) 0.0010(8) 0.0044(8) 0.0063(9)
C12 0.0235(10) 0.0215(10) 0.0211(10) 0.0043(8) 0.0080(8) 0.0037(9)
C36 0.0206(11) 0.0247(11) 0.0336(12) -0.0062(9) 0.0065(9) -0.0009(9)
C7 0.0208(10) 0.0189(10) 0.0204(9) 0.0025(7) 0.0038(8) 0.0043(8)
C6 0.0197(10) 0.0162(9) 0.0219(9) -0.0005(7) 0.0031(8) 0.0035(8)
C8 0.0260(11) 0.0183(10) 0.0233(10) 0.0033(8) 0.0055(8) 0.0044(9)
C11 0.0195(10) 0.0177(10) 0.0224(10) 0.0009(7) 0.0044(8) 0.0016(8)
C4 0.0214(10) 0.0195(10) 0.0296(10) 0.0010(8) 0.0084(8) 0.0012(9)
C10 0.0219(11) 0.0192(10) 0.0230(10) -0.0013(8) 0.0038(8) 0.0041(8)
C20 0.0197(10) 0.0249(11) 0.0289(11) -0.0020(8) 0.0062(9) 0.0036(9)
C9 0.0279(11) 0.0176(10) 0.0271(10) 0.0003(8) 0.0070(8) 0.0054(9)
C18 0.0290(12) 0.0337(13) 0.0316(12) 0.0023(9) 0.0101(9) 0.0116(10)
C22 0.0262(11) 0.0164(9) 0.0332(11) 0.0020(8) 0.0115(9) 0.0051(9)
C30 0.0239(11) 0.0311(12) 0.0284(11) -0.0014(9) 0.0065(9) 0.0036(10)
C31 0.0308(12) 0.0293(12) 0.0253(10) -0.0030(9) 0.0088(9) 0.0102(10)
C29 0.0241(11) 0.0240(11) 0.0256(10) -0.0024(8) 0.0035(8) 0.0025(9)
C5 0.0184(10) 0.0167(9) 0.0280(10) -0.0012(8) 0.0079(8) 0.0002(8)
C14 0.0222(10) 0.0198(10) 0.0237(10) 0.0022(8) 0.0069(8) 0.0018(9)
C19 0.0195(10) 0.0227(10) 0.0266(10) 0.0039(8) 0.0066(8) 0.0030(9)
C32 0.0381(14) 0.0231(11) 0.0292(11) -0.0067(9) 0.0068(9) 0.0019(10)
C27 0.0383(14) 0.0245(11) 0.0377(13) 0.0051(9) 0.0179(11) 0.0064(10)
C15 0.0349(13) 0.0309(12) 0.0250(11) 0.0042(9) 0.0071(9) 0.0145(10)
C33 0.0325(12) 0.0219(11) 0.0275(11) -0.0009(9) 0.0079(9) 0.0007(9)
C23 0.0332(13) 0.0250(11) 0.0406(13) -0.0009(9) 0.0057(10) 0.0044(10)
C16 0.0431(14) 0.0433(14) 0.0226(11) 0.0059(9) 0.0069(9) 0.0176(12)
C17 0.0443(15) 0.0435(14) 0.0255(11) 0.0031(10) 0.0138(10) 0.0160(12)
C26 0.0492(17) 0.0290(13) 0.0674(18) 0.0137(12) 0.0379(15) 0.0066(12)
C40 0.0430(14) 0.0210(11) 0.0445(14) 0.0060(10) 0.0146(11) 0.0100(10)
C38 0.0498(16) 0.0338(14) 0.0429(14) -0.0142(11) 0.0029(12) 0.0127(13)
C24 0.0306(14) 0.0331(14) 0.0664(19) -0.0057(13) 0.0058(12) 0.0022(11)
C25 0.0315(15) 0.0277(13) 0.091(2) -0.0008(14) 0.0278(15) -0.0029(11)
C35 0.0511(18) 0.073(2) 0.0506(17) -0.0207(16) 0.0309(15) 0.0006(16)
C2 0.058(2) 0.052(2) 0.065(2) 0.0070(16) 0.0066(16) 0.0103(17)

loop_
_atom_type_symbol
_atom_type_description
_atom_type_scat_dispersion_real
_atom_type_scat_dispersion_imag
_atom_type_scat_source
C C 0.0181 0.0091 'International Tables Vol C Tables 4.2.6.8 and 6.1.1.4'
H H 0.0000 0.0000 'International Tables Vol C Tables 4.2.6.8 and 6.1.1.4'
Cl Cl 0.3639 0.7018 'International Tables Vol C Tables 4.2.6.8 and 6.1.1.4'
N N 0.0311 0.0180 'International Tables Vol C Tables 4.2.6.8 and 6.1.1.4'
O O 0.0492 0.0322 'International Tables Vol C Tables 4.2.6.8 and 6.1.1.4'

loop_
_geom_angle_atom_site_label_1
_geom_angle_atom_site_label_2
_geom_angle_atom_site_label_3
_geom_angle
_geom_angle_site_symmetry_1
_geom_angle_site_symmetry_3
_geom_angle_publ_flag
C12 O13 C4 121.85(16) . . ?
C31 O34 C35 117.0(2) . . ?
C29 C28 C10 122.28(19) . . ?
C29 C28 C33 117.59(19) . . ?
C33 C28 C10 120.1(2) . . ?
O13 C12 C11 115.34(18) . . ?
O39 C12 O13 117.32(18) . . ?
O39 C12 C11 127.34(19) . . ?
O37 C36 C5 118.62(19) . . ?
O37 C36 C38 118.4(2) . . ?
C5 C36 C38 122.9(2) . . ?
C6 C7 H7 107.1 . . ?
C8 C7 H7 107.1 . . ?
C8 C7 C6 109.07(16) . . ?
C14 C7 H7 107.1 . . ?
C14 C7 C6 111.91(17) . . ?
C14 C7 C8 114.16(16) . . ?
C7 C6 H6 108.4 . . ?
C11 C6 C7 108.40(16) . . ?
C11 C6 H6 108.4 . . ?
C5 C6 C7 113.24(16) . . ?
C5 C6 H6 108.4 . . ?
C5 C6 C11 109.83(16) . . ?
C7 C8 H8 108.2 . . ?
C9 C8 C7 111.10(16) . . ?
C9 C8 H8 108.2 . . ?
C9 C8 C22 109.02(18) . . ?
C22 C8 C7 111.92(17) . . ?
C22 C8 H8 108.2 . . ?
C12 C11 C6 107.76(16) . . ?
C12 C11 H11 108.6 . . ?
C12 C11 C10 111.07(17) . . ?
C6 C11 H11 108.6 . . ?
C10 C11 C6 112.17(16) . . ?
C10 C11 H11 108.6 . . ?
O13 C4 C40 107.68(19) . . ?
C5 C4 O13 121.02(18) . . ?
C5 C4 C40 131.3(2) . . ?
C28 C10 C11 118.42(18) . . ?
C9 C10 C28 121.68(19) . . ?
C9 C10 C11 119.88(18) . . ?
N21 C20 C19 178.6(2) . . ?
C8 C9 H9 116.8 . . ?
C10 C9 C8 126.46(19) . . ?
C10 C9 H9 116.8 . . ?
C19 C18 H18 120.3 . . ?
C17 C18 H18 120.3 . . ?
C17 C18 C19 119.5(2) . . ?
C27 C22 C8 121.3(2) . . ?
C27 C22 C23 118.7(2) . . ?
C23 C22 C8 120.0(2) . . ?
C31 C30 H30 120.4 . . ?
C31 C30 C29 119.3(2) . . ?
C29 C30 H30 120.4 . . ?
O34 C31 C30 124.3(2) . . ?
O34 C31 C32 115.7(2) . . ?
C30 C31 C32 120.0(2) . . ?
C28 C29 C30 121.8(2) . . ?
C28 C29 H29 119.1 . . ?
C30 C29 H29 119.1 . . ?
C36 C5 C6 115.71(17) . . ?
C4 C5 C36 125.36(19) . . ?
C4 C5 C6 118.92(18) . . ?
C19 C14 C7 120.63(17) . . ?
C15 C14 C7 122.47(18) . . ?
C15 C14 C19 116.73(19) . . ?
C18 C19 C20 117.66(18) . . ?
C18 C19 C14 122.06(19) . . ?
C14 C19 C20 120.26(19) . . ?
C31 C32 H32 120.0 . . ?
C33 C32 C31 119.9(2) . . ?
C33 C32 H32 120.0 . . ?
C22 C27 H27 119.7 . . ?
C22 C27 C26 120.6(3) . . ?
C26 C27 H27 119.7 . . ?
C14 C15 H15 119.2 . . ?
C16 C15 C14 121.5(2) . . ?
C16 C15 H15 119.2 . . ?
C28 C33 H33 119.3 . . ?
C32 C33 C28 121.4(2) . . ?
C32 C33 H33 119.3 . . ?
C22 C23 H23 119.7 . . ?
C24 C23 C22 120.6(3) . . ?
C24 C23 H23 119.7 . . ?
C15 C16 H16 119.7 . . ?
C17 C16 C15 120.6(2) . . ?
C17 C16 H16 119.7 . . ?
C18 C17 C16 119.6(2) . . ?
C18 C17 H17 120.2 . . ?
C16 C17 H17 120.2 . . ?
C27 C26 H26 119.9 . . ?
C25 C26 C27 120.2(3) . . ?
C25 C26 H26 119.9 . . ?
C4 C40 H40A 109.5 . . ?
C4 C40 H40B 109.5 . . ?
C4 C40 H40C 109.5 . . ?
H40A C40 H40B 109.5 . . ?
H40A C40 H40C 109.5 . . ?
H40B C40 H40C 109.5 . . ?
C36 C38 H38A 109.5 . . ?
C36 C38 H38B 109.5 . . ?
C36 C38 H38C 109.5 . . ?
H38A C38 H38B 109.5 . . ?
H38A C38 H38C 109.5 . . ?
H38B C38 H38C 109.5 . . ?
C23 C24 H24 119.9 . . ?
C25 C24 C23 120.3(3) . . ?
C25 C24 H24 119.9 . . ?
C26 C25 H25 120.2 . . ?
C24 C25 C26 119.6(3) . . ?
C24 C25 H25 120.2 . . ?
O34 C35 H35A 109.5 . . ?
O34 C35 H35B 109.5 . . ?
O34 C35 H35C 109.5 . . ?
H35A C35 H35B 109.5 . . ?
H35A C35 H35C 109.5 . . ?
H35B C35 H35C 109.5 . . ?
Cl3 C2 H2A 109.1 . . ?
Cl3 C2 H2B 109.1 . . ?
Cl1 C2 Cl3 112.4(2) . . ?
Cl1 C2 H2A 109.1 . . ?
Cl1 C2 H2B 109.1 . . ?
H2A C2 H2B 107.9 . . ?

loop_
_geom_bond_atom_site_label_1
_geom_bond_atom_site_label_2
_geom_bond_distance
_geom_bond_site_symmetry_2
_geom_bond_publ_flag
Cl3 C2 1.766(4) . ?
Cl1 C2 1.749(4) . ?
O13 C12 1.374(2) . ?
O13 C4 1.392(3) . ?
O39 C12 1.197(3) . ?
O34 C31 1.374(3) . ?
O34 C35 1.420(4) . ?
O37 C36 1.223(3) . ?
N21 C20 1.148(3) . ?
C28 C10 1.482(3) . ?
C28 C29 1.391(3) . ?
C28 C33 1.400(3) . ?
C12 C11 1.504(3) . ?
C36 C5 1.487(3) . ?
C36 C38 1.506(3) . ?
C7 H7 1.0000 . ?
C7 C6 1.549(3) . ?
C7 C8 1.547(3) . ?
C7 C14 1.510(3) . ?
C6 H6 1.0000 . ?
C6 C11 1.531(3) . ?
C6 C5 1.513(3) . ?
C8 H8 1.0000 . ?
C8 C9 1.513(3) . ?
C8 C22 1.519(3) . ?
C11 H11 1.0000 . ?
C11 C10 1.513(3) . ?
C4 C5 1.344(3) . ?
C4 C40 1.487(3) . ?
C10 C9 1.331(3) . ?
C20 C19 1.447(3) . ?
C9 H9 0.9500 . ?
C18 H18 0.9500 . ?
C18 C19 1.393(3) . ?
C18 C17 1.382(3) . ?
C22 C27 1.388(3) . ?
C22 C23 1.396(3) . ?
C30 H30 0.9500 . ?
C30 C31 1.386(3) . ?
C30 C29 1.396(3) . ?
C31 C32 1.394(4) . ?
C29 H29 0.9500 . ?
C14 C19 1.406(3) . ?
C14 C15 1.393(3) . ?
C32 H32 0.9500 . ?
C32 C33 1.384(3) . ?
C27 H27 0.9500 . ?
C27 C26 1.391(4) . ?
C15 H15 0.9500 . ?
C15 C16 1.385(3) . ?
C33 H33 0.9500 . ?
C23 H23 0.9500 . ?
C23 C24 1.387(4) . ?
C16 H16 0.9500 . ?
C16 C17 1.385(3) . ?
C17 H17 0.9500 . ?
C26 H26 0.9500 . ?
C26 C25 1.386(5) . ?
C40 H40A 0.9800 . ?
C40 H40B 0.9800 . ?
C40 H40C 0.9800 . ?
C38 H38A 0.9800 . ?
C38 H38B 0.9800 . ?
C38 H38C 0.9800 . ?
C24 H24 0.9500 . ?
C24 C25 1.382(5) . ?
C25 H25 0.9500 . ?
C35 H35A 0.9800 . ?
C35 H35B 0.9800 . ?
C35 H35C 0.9800 . ?
C2 H2A 0.9900 . ?
C2 H2B 0.9900 . ?

loop_
_geom_torsion_atom_site_label_1
_geom_torsion_atom_site_label_2
_geom_torsion_atom_site_label_3
_geom_torsion_atom_site_label_4
_geom_torsion
_geom_torsion_site_symmetry_1
_geom_torsion_site_symmetry_2
_geom_torsion_site_symmetry_3
_geom_torsion_site_symmetry_4
_geom_torsion_publ_flag
O13 C12 C11 C6 -48.8(2) . . . . ?
O13 C12 C11 C10 -172.00(17) . . . . ?
O13 C4 C5 C36 176.63(19) . . . . ?
O13 C4 C5 C6 -4.9(3) . . . . ?
O39 C12 C11 C6 131.3(2) . . . . ?
O39 C12 C11 C10 8.1(3) . . . . ?
O34 C31 C32 C33 177.1(2) . . . . ?
O37 C36 C5 C6 -19.8(3) . . . . ?
O37 C36 C5 C4 158.8(2) . . . . ?
C28 C10 C9 C8 172.8(2) . . . . ?
C12 O13 C4 C5 13.8(3) . . . . ?
C12 O13 C4 C40 -167.88(19) . . . . ?
C12 C11 C10 C28 -76.0(2) . . . . ?
C12 C11 C10 C9 102.6(2) . . . . ?
C7 C6 C11 C12 -69.7(2) . . . . ?
C7 C6 C11 C10 52.8(2) . . . . ?
C7 C6 C5 C36 -90.2(2) . . . . ?
C7 C6 C5 C4 91.2(2) . . . . ?
C7 C8 C9 C10 -7.3(3) . . . . ?
C7 C8 C22 C27 111.0(2) . . . . ?
C7 C8 C22 C23 -71.5(2) . . . . ?
C7 C14 C19 C20 -4.5(3) . . . . ?
C7 C14 C19 C18 173.7(2) . . . . ?
C7 C14 C15 C16 -174.6(2) . . . . ?
C6 C7 C8 C9 42.1(2) . . . . ?
C6 C7 C8 C22 164.20(17) . . . . ?
C6 C7 C14 C19 -91.3(2) . . . . ?
C6 C7 C14 C15 83.7(2) . . . . ?
C6 C11 C10 C28 163.38(18) . . . . ?
C6 C11 C10 C9 -18.1(3) . . . . ?
C8 C7 C6 C11 -65.52(19) . . . . ?
C8 C7 C6 C5 172.34(17) . . . . ?
C8 C7 C14 C19 144.2(2) . . . . ?
C8 C7 C14 C15 -40.8(3) . . . . ?
C8 C22 C27 C26 174.9(2) . . . . ?
C8 C22 C23 C24 -175.5(2) . . . . ?
C11 C6 C5 C36 148.51(18) . . . . ?
C11 C6 C5 C4 -30.1(3) . . . . ?
C11 C10 C9 C8 -5.6(3) . . . . ?
C4 O13 C12 O39 -164.71(19) . . . . ?
C4 O13 C12 C11 15.4(3) . . . . ?
C10 C28 C29 C30 179.4(2) . . . . ?
C10 C28 C33 C32 -178.9(2) . . . . ?
C9 C8 C22 C27 -125.6(2) . . . . ?
C9 C8 C22 C23 51.8(2) . . . . ?
C22 C8 C9 C10 -131.1(2) . . . . ?
C22 C27 C26 C25 0.7(4) . . . . ?
C22 C23 C24 C25 0.4(4) . . . . ?
C30 C31 C32 C33 -1.0(3) . . . . ?
C31 C30 C29 C28 -0.8(3) . . . . ?
C31 C32 C33 C28 -0.2(3) . . . . ?
C29 C28 C10 C11 -45.4(3) . . . . ?
C29 C28 C10 C9 136.1(2) . . . . ?
C29 C28 C33 C32 0.8(3) . . . . ?
C29 C30 C31 O34 -176.5(2) . . . . ?
C29 C30 C31 C32 1.5(3) . . . . ?
C5 C6 C11 C12 54.5(2) . . . . ?
C5 C6 C11 C10 177.03(17) . . . . ?
C14 C7 C6 C11 167.19(16) . . . . ?
C14 C7 C6 C5 45.1(2) . . . . ?
C14 C7 C8 C9 168.06(18) . . . . ?
C14 C7 C8 C22 -69.8(2) . . . . ?
C14 C15 C16 C17 0.8(4) . . . . ?
C19 C18 C17 C16 0.3(4) . . . . ?
C19 C14 C15 C16 0.6(4) . . . . ?
C27 C22 C23 C24 2.0(3) . . . . ?
C27 C26 C25 C24 1.7(4) . . . . ?
C15 C14 C19 C20 -179.8(2) . . . . ?
C15 C14 C19 C18 -1.6(3) . . . . ?
C15 C16 C17 C18 -1.3(5) . . . . ?
C33 C28 C10 C11 134.4(2) . . . . ?
C33 C28 C10 C9 -44.1(3) . . . . ?
C33 C28 C29 C30 -0.3(3) . . . . ?
C23 C22 C27 C26 -2.5(3) . . . . ?
C23 C24 C25 C26 -2.3(4) . . . . ?
C17 C18 C19 C20 179.5(2) . . . . ?
C17 C18 C19 C14 1.2(4) . . . . ?
C40 C4 C5 C36 -1.3(4) . . . . ?
C40 C4 C5 C6 177.2(2) . . . . ?
C38 C36 C5 C6 156.0(2) . . . . ?
C38 C36 C5 C4 -25.5(4) . . . . ?
C35 O34 C31 C30 -3.1(4) . . . . ?
C35 O34 C31 C32 178.9(3) . . . . ?
